data_4316987
loop_
_publ_author_name
'Ga\<sper Tav\<car'
'Sakya S. Sen'
'Ramachandran Azhakar'
'Andrea Thorn'
'Herbert W. Roesky'

_publ_contact_author_address
;
'Department of Structural Chemistry, Tammannstrasse 4, 37077 Goettingen'
;
_publ_contact_author_email andrea.thorn@web.de
_publ_contact_author_fax '+49 551 3922582'
_publ_contact_author_name 'Andrea Thorn'
_publ_contact_author_phone '+49 551 393059'
_publ_section_title
;
 Facile Syntheses of Silylene Nickel Carbonyl Complexes from Lewis Base
 Stabilized Chlorosilylenes
;
_journal_name_full 'Inorganic Chemistry'
_journal_page_first 10199
_journal_page_last 10202
_journal_paper_doi 10.1021/ic101556s
_journal_volume 49
_journal_year 2010
_chemical_formula_moiety 'C36 H72 Cl4 N4 Ni O2 Si2, C7 H8'
_chemical_formula_sum 'C63 H80 Cl4 N4 Ni O2 Si2'
_chemical_formula_weight 1182.00
_chemical_melting_point 170
_chemical_name_common 'dipp carbene silylene nickel carbony complex'
_chemical_name_systematic
; 
could not be determined
;
_space_group_IT_number 14
_symmetry_cell_setting monoclinic
_symmetry_space_group_name_Hall '-P 2ybc'
_symmetry_space_group_name_H-M 'P 1 21/c 1'
_atom_sites_solution_hydrogens geom
_atom_sites_solution_primary direct
_atom_sites_solution_secondary difmap
_audit_creation_method SHELXL-97
_audit_update_record
;
2010-07-21 # Formatted by publCIF
;
_cell_angle_alpha 90.00
_cell_angle_beta 95.46(3)
_cell_angle_gamma 90.00
_cell_formula_units_Z 4
_cell_length_a 15.072(3)
_cell_length_b 17.701(4)
_cell_length_c 24.500(5)
_cell_measurement_reflns_used 1186790
_cell_measurement_temperature 100(2)
_cell_measurement_theta_max 64.761
_cell_measurement_theta_min 2.944
_cell_volume 6507(2)
_computing_cell_refinement 'Bruker AXS SAINT (v 7.33A, Bruker 2006)'
_computing_data_collection 'Proteum2 (v 2.2-RC7, Bruker 2006)'
_computing_data_reduction 'Bruker AXS SAINT (v 7.33A, Bruker 2006)'
_computing_molecular_graphics 'Bruker AXS SHELXTL (v 6.12)'
_computing_publication_material 'SHELXL-97 (Sheldrick, 2008)'
_computing_structure_refinement 'SHELXL-97 (Sheldrick, 2008)'
_computing_structure_solution 'SHELXS-97 (Sheldrick, 2008)'
_diffrn_ambient_temperature 100(2)
_diffrn_detector_area_resol_mean 5.602
_diffrn_measured_fraction_theta_full 0.992
_diffrn_measured_fraction_theta_max 0.992
_diffrn_measurement_device_type 'Three circle diffractometer'
_diffrn_measurement_method 'omega scans'
_diffrn_radiation_monochromator 'INCOATEC multilayer optics'
_diffrn_radiation_type CuK\a
_diffrn_radiation_wavelength 1.54178
_diffrn_reflns_av_R_equivalents 0.0365
_diffrn_reflns_av_sigmaI/netI 0.0189
_diffrn_reflns_limit_h_max 17
_diffrn_reflns_limit_h_min -17
_diffrn_reflns_limit_k_max 20
_diffrn_reflns_limit_k_min -20
_diffrn_reflns_limit_l_max 27
_diffrn_reflns_limit_l_min -28
_diffrn_reflns_number 101205
_diffrn_reflns_theta_full 65.10
_diffrn_reflns_theta_max 65.10
_diffrn_reflns_theta_min 2.95
_diffrn_source 'rotating anode X-ray tube'
_diffrn_source_type 'Bruker SMART 6000'
_diffrn_standards_decay_% 0
_diffrn_standards_interval_count 0
_diffrn_standards_interval_time 0
_diffrn_standards_number 0
_exptl_absorpt_coefficient_mu 2.624
_exptl_absorpt_correction_T_max 0.9023
_exptl_absorpt_correction_T_min 0.6943
_exptl_absorpt_correction_type multi-scan
_exptl_absorpt_process_details sadabs
_exptl_crystal_colour brown
_exptl_crystal_density_diffrn 1.207
_exptl_crystal_density_method 'not measured'
_exptl_crystal_description plate
_exptl_crystal_F_000 2504
_exptl_crystal_size_max 0.15
_exptl_crystal_size_mid 0.10
_exptl_crystal_size_min 0.04
_refine_diff_density_max 0.537
_refine_diff_density_min -0.290
_refine_diff_density_rms 0.061
_refine_ls_extinction_method none
_refine_ls_goodness_of_fit_ref 1.059
_refine_ls_hydrogen_treatment constr
_refine_ls_matrix_type full
_refine_ls_number_parameters 958
_refine_ls_number_reflns 11010
_refine_ls_number_restraints 1623
_refine_ls_restrained_S_all 1.001
_refine_ls_R_factor_all 0.0489
_refine_ls_R_factor_gt 0.0391
_refine_ls_shift/su_max 0.001
_refine_ls_shift/su_mean 0.000
_refine_ls_structure_factor_coef Fsqd
_refine_ls_weighting_details 'calc w=1/[\s^2^(Fo^2^)+(0.0668P)^2^+3.4517P] where P=(Fo^2^+2Fc^2^)/3'
_refine_ls_weighting_scheme calc
_refine_ls_wR_factor_gt 0.1066
_refine_ls_wR_factor_ref 0.1146
_reflns_number_gt 9292
_reflns_number_total 11010
_reflns_threshold_expression >2sigma(I)
_cod_data_source_file ic101556s_si_002.cif
_cod_data_source_block atx036
_cod_database_code 4316987

loop_
_symmetry_equiv_pos_as_xyz
'x, y, z'
'-x, y+1/2, -z+1/2'
'-x, -y, -z'
'x, -y-1/2, z-1/2'

loop_
_atom_site_label
_atom_site_type_symbol
_atom_site_fract_x
_atom_site_fract_y
_atom_site_fract_z
_atom_site_U_iso_or_equiv
_atom_site_adp_type
_atom_site_occupancy
_atom_site_symmetry_multiplicity
_atom_site_calc_flag
_atom_site_refinement_flags
_atom_site_disorder_assembly
_atom_site_disorder_group
C1A C 0.7845(4) 0.5230(3) -0.0649(2) 0.0510(11) Uani 0.40 1 d PDU A 1
C2A C 0.8360(4) 0.5885(3) -0.0610(2) 0.0575(11) Uani 0.40 1 d PDU A 1
H2AA H 0.8807 0.5948 -0.0855 0.069 Uiso 0.40 1 calc PR A 1
C3A C 0.8251(4) 0.6439(4) -0.0235(2) 0.0631(12) Uani 0.40 1 d PDU A 1
H3AA H 0.8614 0.6879 -0.0220 0.076 Uiso 0.40 1 calc PR A 1
C4A C 0.7605(4) 0.6349(4) 0.0119(3) 0.0600(13) Uani 0.40 1 d PDU A 1
H4AA H 0.7522 0.6728 0.0383 0.072 Uiso 0.40 1 calc PR A 1
C5A C 0.7081(5) 0.5718(4) 0.0095(3) 0.0503(14) Uani 0.40 1 d PDU A 1
H5AA H 0.6633 0.5665 0.0340 0.060 Uiso 0.40 1 calc PR A 1
C6A C 0.7199(4) 0.5159(4) -0.0284(3) 0.0507(11) Uani 0.40 1 d PDU A 1
H6AA H 0.6835 0.4720 -0.0295 0.061 Uiso 0.40 1 calc PR A 1
C10A C 0.7953(5) 0.4628(4) -0.1059(3) 0.0591(14) Uani 0.40 1 d PDU A 1
H10A H 0.7510 0.4230 -0.1022 0.089 Uiso 0.40 1 calc PR A 1
H10B H 0.8553 0.4413 -0.0997 0.089 Uiso 0.40 1 calc PR A 1
H10C H 0.7867 0.4843 -0.1429 0.089 Uiso 0.40 1 calc PR A 1
C1B C 0.8667(5) 0.4825(5) -0.1054(3) 0.0508(14) Uani 0.24 1 d PDU B 2
C2B C 0.9114(6) 0.5501(5) -0.0937(3) 0.0504(14) Uani 0.24 1 d PDU B 2
H2BA H 0.8802 0.5961 -0.1012 0.060 Uiso 0.24 1 calc PR B 2
C3B C 0.9973(6) 0.5532(5) -0.0722(3) 0.0537(14) Uani 0.24 1 d PDU B 2
H3BA H 1.0262 0.6003 -0.0649 0.064 Uiso 0.24 1 calc PR B 2
C4B C 1.0418(6) 0.4860(5) -0.0614(3) 0.0527(15) Uani 0.24 1 d PDU B 2
H4BA H 1.1020 0.4871 -0.0459 0.063 Uiso 0.24 1 calc PR B 2
C5B C 1.0021(6) 0.4187(5) -0.0722(3) 0.0564(15) Uani 0.24 1 d PDU B 2
H5BA H 1.0344 0.3732 -0.0646 0.068 Uiso 0.24 1 calc PR B 2
C6B C 0.9142(6) 0.4159(5) -0.0941(3) 0.0549(15) Uani 0.24 1 d PDU B 2
H6BA H 0.8862 0.3685 -0.1016 0.066 Uiso 0.24 1 calc PR B 2
C10B C 0.7725(6) 0.4806(7) -0.1286(4) 0.0519(18) Uani 0.24 1 d PDU B 2
H10D H 0.7385 0.4474 -0.1063 0.078 Uiso 0.24 1 calc PR B 2
H10E H 0.7690 0.4615 -0.1663 0.078 Uiso 0.24 1 calc PR B 2
H10F H 0.7476 0.5318 -0.1286 0.078 Uiso 0.24 1 calc PR B 2
C1C C 1.1892(11) 0.4973(8) 0.0493(6) 0.0558(19) Uani 0.12 1 d PDU C 3
C2C C 1.2729(11) 0.4851(12) 0.0312(8) 0.0552(19) Uani 0.12 1 d PDU C 3
H2CA H 1.3230 0.5099 0.0496 0.066 Uiso 0.12 1 calc PR C 3
C3C C 1.2858(12) 0.4392(13) -0.0116(9) 0.055(2) Uani 0.12 1 d PDU C 3
H3CA H 1.3438 0.4320 -0.0229 0.066 Uiso 0.12 1 calc PR C 3
C4C C 1.2133(12) 0.4033(10) -0.0384(7) 0.0554(18) Uani 0.12 1 d PDU C 3
H4CA H 1.2218 0.3710 -0.0684 0.066 Uiso 0.12 1 calc PR C 3
C5C C 1.1304(12) 0.4128(10) -0.0230(6) 0.0572(17) Uani 0.12 1 d PDU C 3
H5CA H 1.0810 0.3879 -0.0422 0.069 Uiso 0.12 1 calc PR C 3
C6C C 1.1184(11) 0.4597(9) 0.0213(6) 0.0582(16) Uani 0.12 1 d PDU C 3
H6CA H 1.0603 0.4659 0.0326 0.070 Uiso 0.12 1 calc PR C 3
C10C C 1.1777(17) 0.5482(12) 0.0961(7) 0.060(2) Uani 0.12 1 d PDU C 3
H10G H 1.1376 0.5245 0.1203 0.091 Uiso 0.12 1 calc PR C 3
H10H H 1.1522 0.5963 0.0824 0.091 Uiso 0.12 1 calc PR C 3
H10I H 1.2358 0.5574 0.1166 0.091 Uiso 0.12 1 calc PR C 3
C1D C 1.1481(9) 0.4329(8) -0.0407(5) 0.0534(17) Uani 0.12 1 d PDU D 4
C2D C 1.1773(10) 0.5041(8) -0.0225(6) 0.0549(17) Uani 0.12 1 d PDU D 4
H2DA H 1.1379 0.5458 -0.0289 0.066 Uiso 0.12 1 calc PR D 4
C3D C 1.2593(11) 0.5166(9) 0.0037(7) 0.0575(19) Uani 0.12 1 d PDU D 4
H3DA H 1.2772 0.5658 0.0157 0.069 Uiso 0.12 1 calc PR D 4
C4D C 1.3152(10) 0.4561(10) 0.0125(7) 0.0557(19) Uani 0.12 1 d PDU D 4
H4DA H 1.3730 0.4640 0.0306 0.067 Uiso 0.12 1 calc PR D 4
C5D C 1.2914(11) 0.3856(10) -0.0037(7) 0.056(2) Uani 0.12 1 d PDU D 4
H5DA H 1.3314 0.3445 0.0032 0.067 Uiso 0.12 1 calc PR D 4
C6D C 1.2073(11) 0.3742(9) -0.0308(6) 0.0556(18) Uani 0.12 1 d PDU D 4
H6DA H 1.1902 0.3247 -0.0427 0.067 Uiso 0.12 1 calc PR D 4
C10D C 1.0575(10) 0.4236(12) -0.0691(7) 0.0533(18) Uani 0.12 1 d PDU D 4
H10J H 1.0261 0.3834 -0.0513 0.080 Uiso 0.12 1 calc PR D 4
H10K H 1.0620 0.4102 -0.1076 0.080 Uiso 0.12 1 calc PR D 4
H10L H 1.0244 0.4711 -0.0673 0.080 Uiso 0.12 1 calc PR D 4
C1E C 0.8595(9) 0.5416(8) 0.0387(4) 0.0542(16) Uani 0.12 1 d PDU E 5
C2E C 0.8697(10) 0.6192(8) 0.0354(6) 0.0562(17) Uani 0.12 1 d PDU E 5
H2EA H 0.9252 0.6408 0.0490 0.067 Uiso 0.12 1 calc PR E 5
C3E C 0.8043(12) 0.6659(8) 0.0139(7) 0.0566(17) Uani 0.12 1 d PDU E 5
H3EA H 0.8141 0.7188 0.0126 0.068 Uiso 0.12 1 calc PR E 5
C4E C 0.7234(11) 0.6358(10) -0.0061(7) 0.0550(18) Uani 0.12 1 d PDU E 5
H4EA H 0.6774 0.6681 -0.0216 0.066 Uiso 0.12 1 calc PR E 5
C5E C 0.7092(10) 0.5604(10) -0.0039(8) 0.0543(17) Uani 0.12 1 d PDU E 5
H5EA H 0.6531 0.5396 -0.0172 0.065 Uiso 0.12 1 calc PR E 5
C6E C 0.7773(10) 0.5142(9) 0.0181(7) 0.0539(16) Uani 0.12 1 d PDU E 5
H6EA H 0.7672 0.4612 0.0190 0.065 Uiso 0.12 1 calc PR E 5
C10E C 0.9320(10) 0.4910(10) 0.0624(5) 0.053(3) Uani 0.12 1 d PDU E 5
H10M H 0.9071 0.4413 0.0697 0.079 Uiso 0.12 1 calc PR E 5
H10N H 0.9595 0.5128 0.0967 0.079 Uiso 0.12 1 calc PR E 5
H10O H 0.9771 0.4856 0.0363 0.079 Uiso 0.12 1 calc PR E 5
Ni Ni 0.68959(2) 0.189299(18) 0.152446(14) 0.03042(10) Uani 1 1 d U . .
Si1 Si 0.61917(4) 0.19883(3) 0.22657(2) 0.02772(13) Uani 1 1 d . . .
O1 O 0.55318(13) 0.19557(10) 0.05998(7) 0.0555(5) Uani 1 1 d U . .
C37 C 0.3503(2) 0.2196(2) 0.14193(12) 0.0730(9) Uani 1 1 d U . .
H37A H 0.4075 0.1929 0.1474 0.110 Uiso 1 1 calc R . .
H37B H 0.3490 0.2508 0.1089 0.110 Uiso 1 1 calc R . .
H37C H 0.3017 0.1827 0.1377 0.110 Uiso 1 1 calc R . .
C1 C 0.60897(16) 0.19773(12) 0.09561(10) 0.0386(5) Uani 1 1 d U . .
Si2 Si 0.70926(4) 0.06720(3) 0.14817(2) 0.02863(13) Uani 1 1 d . . .
O2 O 0.86155(12) 0.26539(10) 0.16843(9) 0.0597(5) Uani 1 1 d U . .
C2 C 0.79222(16) 0.23777(12) 0.16126(10) 0.0411(5) Uani 1 1 d U . .
N3 N 0.82765(12) 0.05354(10) 0.05705(8) 0.0367(4) Uani 1 1 d . . .
N4 N 0.89380(12) 0.00711(10) 0.13164(8) 0.0366(4) Uani 1 1 d . . .
C009 C 0.55054(13) 0.28796(11) 0.24811(8) 0.0265(4) Uani 1 1 d . . .
C39 C 0.33919(15) 0.26962(15) 0.19126(9) 0.0424(5) Uani 1 1 d U . .
H035 H 0.3897 0.3065 0.1941 0.051 Uiso 1 1 calc R . .
Cl11 Cl 0.52431(4) 0.11294(3) 0.23684(3) 0.04493(15) Uani 1 1 d . . .
N11 N 0.47891(11) 0.29400(9) 0.27818(7) 0.0277(4) Uani 1 1 d . . .
Cl12 Cl 0.69195(4) 0.19577(3) 0.30613(2) 0.04308(14) Uani 1 1 d . . .
N12 N 0.57993(11) 0.36016(9) 0.24366(7) 0.0302(4) Uani 1 1 d . . .
C12 C 0.46550(14) 0.36842(11) 0.29253(9) 0.0337(5) Uani 1 1 d . . .
H12 H 0.4200 0.3869 0.3133 0.040 Uiso 1 1 calc R . .
C13 C 0.52874(15) 0.40946(12) 0.27163(9) 0.0361(5) Uani 1 1 d . . .
H13 H 0.5371 0.4625 0.2753 0.043 Uiso 1 1 calc R . .
C17 C 0.91591(16) 0.04077(13) 0.04789(11) 0.0448(6) Uani 1 1 d . . .
H17 H 0.9422 0.0504 0.0149 0.054 Uiso 1 1 calc R . .
C18 C 0.95689(16) 0.01244(13) 0.09409(11) 0.0459(6) Uani 1 1 d . . .
H18 H 1.0179 -0.0015 0.1001 0.055 Uiso 1 1 calc R . .
C19 C 0.81308(14) 0.03287(11) 0.10933(9) 0.0328(5) Uani 1 1 d . . .
Cl21 Cl 0.60619(3) 0.00247(3) 0.10492(2) 0.03368(12) Uani 1 1 d . . .
C21 C 0.34558(14) 0.22509(13) 0.24429(9) 0.0369(5) Uani 1 1 d U . .
Cl22 Cl 0.72705(3) -0.00092(3) 0.21953(2) 0.03439(12) Uani 1 1 d . . .
C22 C 0.28307(16) 0.16971(15) 0.25307(11) 0.0497(6) Uani 1 1 d . . .
H011 H 0.2360 0.1599 0.2254 0.060 Uiso 1 1 calc R . .
C023 C 0.41350(13) 0.23620(11) 0.28671(9) 0.0313(4) Uani 1 1 d . . .
C23 C 0.28799(18) 0.12880(15) 0.30095(12) 0.0546(7) Uani 1 1 d . . .
H053 H 0.2448 0.0908 0.3056 0.066 Uiso 1 1 calc R . .
C24 C 0.35485(17) 0.14221(14) 0.34239(11) 0.0462(6) Uani 1 1 d . . .
H044 H 0.3567 0.1140 0.3754 0.055 Uiso 1 1 calc R . .
C25 C 0.41969(15) 0.19686(12) 0.33607(9) 0.0352(5) Uani 1 1 d . . .
C31 C 0.49140(15) 0.21306(13) 0.38225(9) 0.0373(5) Uani 1 1 d . . .
H036 H 0.5378 0.2451 0.3670 0.045 Uiso 1 1 calc R . .
C32 C 0.45203(16) 0.25878(14) 0.42734(10) 0.0447(6) Uani 1 1 d . . .
H04A H 0.4278 0.3064 0.4120 0.067 Uiso 1 1 calc R . .
H04B H 0.4988 0.2695 0.4569 0.067 Uiso 1 1 calc R . .
H04C H 0.4043 0.2296 0.4420 0.067 Uiso 1 1 calc R . .
C33 C 0.53725(19) 0.14195(15) 0.40602(11) 0.0518(6) Uani 1 1 d . . .
H16A H 0.4940 0.1109 0.4234 0.078 Uiso 1 1 calc R . .
H16B H 0.5861 0.1561 0.4334 0.078 Uiso 1 1 calc R . .
H16C H 0.5611 0.1131 0.3766 0.078 Uiso 1 1 calc R . .
C38 C 0.25328(19) 0.31529(19) 0.18349(14) 0.0675(8) Uani 1 1 d U . .
H8A H 0.2021 0.2810 0.1817 0.101 Uiso 1 1 calc R . .
H8B H 0.2519 0.3442 0.1493 0.101 Uiso 1 1 calc R . .
H8C H 0.2506 0.3500 0.2144 0.101 Uiso 1 1 calc R . .
C40 C 0.65137(15) 0.38706(11) 0.21256(9) 0.0347(5) Uani 1 1 d . . .
C41 C 0.73270(15) 0.40520(12) 0.24099(10) 0.0391(5) Uani 1 1 d . . .
C42 C 0.79921(18) 0.43344(13) 0.21046(12) 0.0488(6) Uani 1 1 d . . .
H11 H 0.8560 0.4458 0.2285 0.059 Uiso 1 1 calc R . .
C43 C 0.7837(2) 0.44353(14) 0.15490(13) 0.0568(7) Uani 1 1 d . . .
H051 H 0.8301 0.4620 0.1349 0.068 Uiso 1 1 calc R . .
C44 C 0.7014(2) 0.42710(13) 0.12768(11) 0.0517(7) Uani 1 1 d . . .
H040 H 0.6916 0.4354 0.0893 0.062 Uiso 1 1 calc R . .
C45 C 0.63198(17) 0.39826(11) 0.15603(10) 0.0401(5) Uani 1 1 d . . .
C51 C 0.54087(18) 0.38103(13) 0.12646(10) 0.0451(6) Uani 1 1 d . . .
H042 H 0.5221 0.3303 0.1391 0.054 Uiso 1 1 calc R . .
C52 C 0.4696(2) 0.43783(17) 0.13936(13) 0.0694(9) Uani 1 1 d . . .
H20A H 0.4631 0.4371 0.1788 0.104 Uiso 1 1 calc R . .
H20B H 0.4127 0.4243 0.1190 0.104 Uiso 1 1 calc R . .
H20C H 0.4872 0.4886 0.1285 0.104 Uiso 1 1 calc R . .
C53 C 0.5409(2) 0.37774(18) 0.06381(11) 0.0647(8) Uani 1 1 d . . .
H05E H 0.5502 0.4286 0.0496 0.097 Uiso 1 1 calc R . .
H05F H 0.4835 0.3581 0.0476 0.097 Uiso 1 1 calc R . .
H05G H 0.5890 0.3444 0.0542 0.097 Uiso 1 1 calc R . .
C57 C 0.7537(2) 0.47867(15) 0.32829(12) 0.0581(7) Uani 1 1 d . . .
H03A H 0.8015 0.5082 0.3141 0.087 Uiso 1 1 calc R . .
H03B H 0.7648 0.4745 0.3682 0.087 Uiso 1 1 calc R . .
H03C H 0.6964 0.5039 0.3188 0.087 Uiso 1 1 calc R . .
C58 C 0.83814(17) 0.35745(18) 0.32028(13) 0.0600(7) Uani 1 1 d . . .
H03D H 0.8363 0.3070 0.3037 0.090 Uiso 1 1 calc R . .
H03E H 0.8453 0.3527 0.3603 0.090 Uiso 1 1 calc R . .
H03F H 0.8885 0.3858 0.3081 0.090 Uiso 1 1 calc R . .
C59 C 0.75122(15) 0.39928(13) 0.30265(10) 0.0427(5) Uani 1 1 d . . .
H046 H 0.7011 0.3706 0.3169 0.051 Uiso 1 1 calc R . .
C61 C 0.91532(13) -0.03032(13) 0.18400(10) 0.0375(5) Uani 1 1 d . . .
C62 C 0.90879(14) -0.10926(13) 0.18463(10) 0.0393(5) Uani 1 1 d . . .
C63 C 0.93307(15) -0.14467(14) 0.23458(11) 0.0463(6) Uani 1 1 d . . .
H5 H 0.9299 -0.1982 0.2370 0.056 Uiso 1 1 calc R . .
C64 C 0.96171(16) -0.10322(16) 0.28064(12) 0.0526(6) Uani 1 1 d . . .
H55 H 0.9778 -0.1285 0.3143 0.063 Uiso 1 1 calc R . .
C65 C 0.96733(15) -0.02515(16) 0.27831(12) 0.0511(6) Uani 1 1 d . . .
H65 H 0.9872 0.0024 0.3104 0.061 Uiso 1 1 calc R . .
C66 C 0.94427(14) 0.01343(14) 0.22945(11) 0.0434(6) Uani 1 1 d . . .
C71 C 0.94984(16) 0.09901(14) 0.22570(12) 0.0506(6) Uani 1 1 d . . .
H4 H 0.9081 0.1155 0.1938 0.061 Uiso 1 1 calc R . .
C72 C 1.04365(19) 0.12363(16) 0.21479(15) 0.0673(9) Uani 1 1 d . . .
H52A H 1.0860 0.1085 0.2457 0.101 Uiso 1 1 calc R . .
H52B H 1.0451 0.1787 0.2105 0.101 Uiso 1 1 calc R . .
H52C H 1.0599 0.0995 0.1811 0.101 Uiso 1 1 calc R . .
C73 C 0.92176(19) 0.13879(17) 0.27683(14) 0.0667(9) Uani 1 1 d . . .
H54A H 0.8624 0.1212 0.2842 0.100 Uiso 1 1 calc R . .
H54B H 0.9202 0.1935 0.2707 0.100 Uiso 1 1 calc R . .
H54C H 0.9647 0.1271 0.3083 0.100 Uiso 1 1 calc R . .
C77 C 0.77580(15) -0.17297(14) 0.13553(11) 0.0440(5) Uani 1 1 d . . .
H6A H 0.7676 -0.2049 0.1674 0.066 Uiso 1 1 calc R . .
H6B H 0.7543 -0.1998 0.1019 0.066 Uiso 1 1 calc R . .
H6C H 0.7421 -0.1260 0.1380 0.066 Uiso 1 1 calc R . .
C78 C 0.92751(19) -0.22770(16) 0.12820(14) 0.0643(8) Uani 1 1 d . . .
H53A H 0.9913 -0.2159 0.1299 0.096 Uiso 1 1 calc R . .
H53B H 0.9083 -0.2512 0.0928 0.096 Uiso 1 1 calc R . .
H53C H 0.9167 -0.2626 0.1579 0.096 Uiso 1 1 calc R . .
C79 C 0.87459(15) -0.15463(12) 0.13445(10) 0.0405(5) Uani 1 1 d . . .
H3 H 0.8811 -0.1227 0.1014 0.049 Uiso 1 1 calc R . .
C81 C 0.76180(15) 0.07841(12) 0.01325(9) 0.0387(5) Uani 1 1 d . . .
C82 C 0.76281(18) 0.15392(13) -0.00374(10) 0.0460(6) Uani 1 1 d . . .
C83 C 0.6995(2) 0.17413(15) -0.04722(11) 0.0549(7) Uani 1 1 d . . .
H049 H 0.6983 0.2245 -0.0606 0.066 Uiso 1 1 calc R . .
C84 C 0.6399(2) 0.12298(16) -0.07056(11) 0.0550(7) Uani 1 1 d . . .
H15 H 0.5963 0.1390 -0.0987 0.066 Uiso 1 1 calc R . .
C85 C 0.64175(17) 0.04871(15) -0.05416(10) 0.0483(6) Uani 1 1 d . . .
H048 H 0.5997 0.0140 -0.0712 0.058 Uiso 1 1 calc R . .
C86 C 0.70513(16) 0.02390(13) -0.01255(10) 0.0393(5) Uani 1 1 d . . .
C91 C 0.71504(17) -0.06010(13) 0.00014(10) 0.0419(5) Uani 1 1 d . . .
H015 H 0.7309 -0.0657 0.0405 0.050 Uiso 1 1 calc R . .
C92 C 0.79181(19) -0.09354(14) -0.02941(11) 0.0506(6) Uani 1 1 d . . .
H04D H 0.8004 -0.1467 -0.0190 0.076 Uiso 1 1 calc R . .
H04E H 0.8467 -0.0653 -0.0189 0.076 Uiso 1 1 calc R . .
H04F H 0.7772 -0.0899 -0.0692 0.076 Uiso 1 1 calc R . .
C93 C 0.63003(19) -0.10503(15) -0.01514(11) 0.0530(7) Uani 1 1 d . . .
H05H H 0.5807 -0.0824 0.0025 0.080 Uiso 1 1 calc R . .
H05I H 0.6387 -0.1574 -0.0027 0.080 Uiso 1 1 calc R . .
H05J H 0.6160 -0.1042 -0.0550 0.080 Uiso 1 1 calc R . .
C97 C 0.9075(2) 0.21958(17) -0.01692(16) 0.0763(10) Uani 1 1 d . . .
H51A H 0.9324 0.1698 -0.0239 0.114 Uiso 1 1 calc R . .
H51B H 0.9542 0.2519 0.0011 0.114 Uiso 1 1 calc R . .
H51C H 0.8842 0.2426 -0.0518 0.114 Uiso 1 1 calc R . .
C98 C 0.7905(2) 0.28950(14) 0.02820(14) 0.0679(9) Uani 1 1 d . . .
H19A H 0.8359 0.3229 0.0465 0.102 Uiso 1 1 calc R . .
H19B H 0.7403 0.2851 0.0506 0.102 Uiso 1 1 calc R . .
H19C H 0.7695 0.3106 -0.0077 0.102 Uiso 1 1 calc R . .
C99 C 0.8310(2) 0.21089(14) 0.02060(13) 0.0553(7) Uani 1 1 d . . .
H9 H 0.8567 0.1920 0.0572 0.066 Uiso 1 1 calc R . .

loop_
_atom_site_aniso_label
_atom_site_aniso_U_11
_atom_site_aniso_U_22
_atom_site_aniso_U_33
_atom_site_aniso_U_23
_atom_site_aniso_U_13
_atom_site_aniso_U_12
C1A 0.057(2) 0.054(2) 0.042(2) 0.0010(19) 0.0057(19) 0.006(2)
C2A 0.059(2) 0.063(2) 0.051(2) 0.002(2) 0.011(2) -0.003(2)
C3A 0.066(3) 0.063(2) 0.061(3) -0.003(2) 0.009(2) -0.002(2)
C4A 0.061(3) 0.062(3) 0.058(3) -0.009(2) 0.007(2) 0.001(2)
C5A 0.056(3) 0.051(3) 0.045(3) 0.000(2) 0.011(2) 0.002(2)
C6A 0.055(2) 0.053(2) 0.043(2) 0.006(2) 0.005(2) 0.005(2)
C10A 0.065(3) 0.060(3) 0.052(3) -0.002(2) 0.003(3) 0.001(3)
C1B 0.057(3) 0.057(3) 0.040(3) 0.005(3) 0.014(3) 0.002(3)
C2B 0.060(3) 0.052(3) 0.041(3) 0.008(2) 0.014(2) 0.003(2)
C3B 0.061(3) 0.060(3) 0.042(3) 0.008(2) 0.013(2) 0.002(3)
C4B 0.061(3) 0.063(3) 0.037(3) 0.016(3) 0.018(3) 0.004(3)
C5B 0.067(3) 0.060(3) 0.043(3) 0.012(3) 0.014(3) 0.010(3)
C6B 0.068(3) 0.056(3) 0.042(3) 0.009(3) 0.011(3) 0.002(3)
C10B 0.060(3) 0.055(3) 0.042(3) 0.001(3) 0.007(3) -0.001(3)
C1C 0.067(4) 0.061(4) 0.042(3) 0.013(3) 0.016(3) 0.001(3)
C2C 0.065(4) 0.061(4) 0.040(4) 0.015(3) 0.013(3) 0.002(4)
C3C 0.066(4) 0.061(4) 0.040(4) 0.016(3) 0.017(3) 0.000(4)
C4C 0.066(3) 0.062(4) 0.040(3) 0.015(3) 0.017(3) 0.002(3)
C5C 0.066(3) 0.062(3) 0.045(3) 0.010(3) 0.015(3) 0.001(3)
C6C 0.066(3) 0.065(3) 0.045(3) 0.010(3) 0.016(3) 0.001(3)
C10C 0.067(5) 0.066(5) 0.048(4) 0.008(4) 0.012(4) 0.003(4)
C1D 0.065(3) 0.061(3) 0.036(3) 0.015(3) 0.017(3) 0.002(3)
C2D 0.065(3) 0.062(3) 0.040(3) 0.012(3) 0.016(3) 0.000(3)
C3D 0.066(4) 0.065(4) 0.043(4) 0.013(3) 0.015(3) 0.002(3)
C4D 0.065(4) 0.063(4) 0.041(4) 0.016(3) 0.015(3) 0.000(3)
C5D 0.064(4) 0.063(4) 0.042(4) 0.013(4) 0.016(3) 0.001(4)
C6D 0.066(3) 0.062(3) 0.041(3) 0.012(3) 0.014(3) 0.001(3)
C10D 0.063(3) 0.059(3) 0.040(3) 0.012(3) 0.016(3) -0.002(3)
C1E 0.059(3) 0.059(3) 0.045(3) 0.002(3) 0.011(3) 0.002(3)
C2E 0.060(3) 0.059(3) 0.050(3) -0.004(3) 0.009(3) 0.002(3)
C3E 0.062(3) 0.058(3) 0.050(3) 0.000(3) 0.010(3) 0.000(3)
C4E 0.060(3) 0.058(3) 0.047(3) 0.000(3) 0.009(3) 0.004(3)
C5E 0.058(3) 0.058(3) 0.047(3) 0.001(3) 0.008(3) 0.000(3)
C6E 0.058(3) 0.057(3) 0.047(3) 0.000(3) 0.010(3) 0.002(3)
C10E 0.055(5) 0.060(5) 0.045(5) 0.008(5) 0.015(4) 0.003(4)
Ni 0.0312(2) 0.02276(18) 0.0387(2) -0.00122(14) 0.01062(15) 0.00143(13)
Si1 0.0274(3) 0.0210(3) 0.0357(3) -0.0017(2) 0.0078(2) 0.0014(2)
O1 0.0617(12) 0.0557(11) 0.0468(10) 0.0027(8) -0.0057(8) 0.0036(9)
C37 0.091(2) 0.086(2) 0.0418(15) -0.0162(15) 0.0050(15) 0.0171(19)
C1 0.0444(12) 0.0312(11) 0.0416(12) 0.0020(9) 0.0110(8) 0.0053(9)
Si2 0.0253(3) 0.0223(3) 0.0394(3) -0.0007(2) 0.0087(2) 0.0011(2)
O2 0.0406(9) 0.0401(9) 0.1005(15) -0.0090(9) 0.0183(10) -0.0109(7)
C2 0.0401(10) 0.0266(11) 0.0591(15) -0.0039(10) 0.0164(10) -0.0015(9)
N3 0.0331(10) 0.0284(9) 0.0511(11) -0.0024(8) 0.0167(8) 0.0007(7)
N4 0.0253(9) 0.0310(9) 0.0550(12) -0.0032(8) 0.0115(8) -0.0002(7)
C009 0.0248(10) 0.0234(9) 0.0315(10) -0.0027(8) 0.0040(8) 0.0000(8)
C39 0.0293(11) 0.0571(15) 0.0402(12) -0.0124(10) 0.0008(9) -0.0014(10)
Cl11 0.0440(3) 0.0239(2) 0.0711(4) -0.0082(2) 0.0278(3) -0.0062(2)
N11 0.0247(8) 0.0248(8) 0.0340(9) -0.0069(7) 0.0057(7) -0.0003(6)
Cl12 0.0425(3) 0.0468(3) 0.0395(3) 0.0002(2) 0.0017(2) 0.0133(2)
N12 0.0295(9) 0.0213(8) 0.0409(10) -0.0033(7) 0.0086(7) 0.0000(7)
C12 0.0303(11) 0.0294(10) 0.0420(12) -0.0121(9) 0.0070(9) 0.0037(8)
C13 0.0367(12) 0.0237(10) 0.0484(13) -0.0088(9) 0.0074(10) 0.0024(9)
C17 0.0380(13) 0.0386(12) 0.0617(16) -0.0008(11) 0.0259(12) -0.0005(10)
C18 0.0285(12) 0.0415(13) 0.0707(17) -0.0077(12) 0.0201(11) 0.0003(10)
C19 0.0301(11) 0.0219(9) 0.0479(13) -0.0028(9) 0.0105(9) -0.0006(8)
Cl21 0.0302(3) 0.0294(2) 0.0420(3) -0.0025(2) 0.0065(2) -0.00232(19)
C21 0.0297(11) 0.0412(12) 0.0411(12) -0.0158(9) 0.0097(9) -0.0032(9)
Cl22 0.0273(3) 0.0324(3) 0.0440(3) 0.0057(2) 0.0067(2) 0.00394(19)
C22 0.0350(13) 0.0586(15) 0.0561(16) -0.0239(13) 0.0073(11) -0.0142(11)
C023 0.0249(10) 0.0299(10) 0.0404(12) -0.0111(9) 0.0101(9) -0.0030(8)
C23 0.0518(16) 0.0501(15) 0.0645(18) -0.0147(13) 0.0192(13) -0.0251(12)
C24 0.0497(14) 0.0394(13) 0.0520(15) -0.0041(11) 0.0172(12) -0.0127(11)
C25 0.0361(12) 0.0305(11) 0.0407(12) -0.0072(9) 0.0126(9) -0.0018(9)
C31 0.0375(12) 0.0363(11) 0.0392(12) -0.0009(9) 0.0089(10) -0.0011(9)
C32 0.0438(13) 0.0513(14) 0.0398(13) -0.0077(11) 0.0074(10) -0.0035(11)
C33 0.0562(16) 0.0456(14) 0.0549(15) 0.0087(12) 0.0126(12) 0.0059(12)
C38 0.0446(16) 0.082(2) 0.076(2) 0.0018(16) 0.0050(14) 0.0123(14)
C40 0.0403(12) 0.0185(9) 0.0476(13) -0.0031(9) 0.0167(10) -0.0021(8)
C41 0.0391(12) 0.0241(10) 0.0564(14) -0.0065(10) 0.0167(11) -0.0049(9)
C42 0.0473(14) 0.0347(12) 0.0680(18) -0.0106(11) 0.0242(12) -0.0132(10)
C43 0.0652(18) 0.0355(13) 0.076(2) -0.0068(12) 0.0363(15) -0.0175(12)
C44 0.0764(19) 0.0284(12) 0.0542(15) -0.0005(10) 0.0263(14) -0.0046(12)
C45 0.0549(15) 0.0196(10) 0.0482(14) 0.0002(9) 0.0169(11) 0.0012(9)
C51 0.0580(15) 0.0328(12) 0.0453(13) 0.0080(10) 0.0100(11) 0.0082(11)
C52 0.084(2) 0.0567(17) 0.0676(19) 0.0088(14) 0.0081(16) 0.0251(16)
C53 0.082(2) 0.0626(18) 0.0486(16) 0.0115(13) 0.0036(15) 0.0045(16)
C57 0.0611(17) 0.0508(15) 0.0656(18) -0.0180(13) 0.0234(14) -0.0247(13)
C58 0.0349(14) 0.076(2) 0.0693(19) -0.0025(15) 0.0079(12) -0.0059(13)
C59 0.0346(12) 0.0406(12) 0.0545(14) -0.0081(11) 0.0122(10) -0.0117(10)
C61 0.0201(10) 0.0377(12) 0.0552(14) -0.0020(10) 0.0062(9) 0.0047(9)
C62 0.0232(11) 0.0379(12) 0.0582(15) -0.0012(10) 0.0107(10) 0.0028(9)
C63 0.0322(12) 0.0439(13) 0.0641(16) 0.0050(12) 0.0104(11) 0.0051(10)
C64 0.0326(13) 0.0639(17) 0.0611(17) 0.0061(13) 0.0044(11) 0.0088(12)
C65 0.0267(12) 0.0636(17) 0.0619(16) -0.0119(13) -0.0020(11) 0.0079(11)
C66 0.0199(11) 0.0443(13) 0.0657(16) -0.0090(11) 0.0033(10) 0.0046(9)
C71 0.0306(12) 0.0429(13) 0.0767(18) -0.0154(12) -0.0032(12) 0.0053(10)
C72 0.0430(15) 0.0478(16) 0.112(3) -0.0154(16) 0.0122(16) -0.0039(12)
C73 0.0428(15) 0.0571(17) 0.099(2) -0.0328(16) 0.0017(15) 0.0034(13)
C77 0.0365(13) 0.0389(12) 0.0573(15) -0.0008(11) 0.0085(11) -0.0001(10)
C78 0.0454(15) 0.0535(16) 0.094(2) -0.0189(15) 0.0074(15) 0.0147(13)
C79 0.0351(12) 0.0319(11) 0.0561(14) -0.0006(10) 0.0127(10) 0.0013(9)
C81 0.0411(13) 0.0339(11) 0.0443(13) 0.0051(10) 0.0205(10) 0.0071(10)
C82 0.0581(15) 0.0316(12) 0.0531(15) 0.0014(10) 0.0308(12) 0.0071(11)
C83 0.0718(19) 0.0396(14) 0.0577(16) 0.0163(12) 0.0290(14) 0.0204(13)
C84 0.0601(17) 0.0561(16) 0.0509(15) 0.0105(13) 0.0168(13) 0.0217(14)
C85 0.0488(14) 0.0531(15) 0.0446(14) 0.0022(11) 0.0129(11) 0.0070(12)
C86 0.0421(13) 0.0368(12) 0.0411(12) 0.0024(10) 0.0159(10) 0.0041(10)
C91 0.0525(14) 0.0343(12) 0.0402(13) 0.0004(10) 0.0115(11) 0.0001(10)
C92 0.0647(17) 0.0341(12) 0.0546(15) 0.0014(11) 0.0144(13) 0.0063(11)
C93 0.0662(18) 0.0476(14) 0.0471(14) -0.0063(12) 0.0146(13) -0.0135(13)
C97 0.086(2) 0.0475(16) 0.104(3) -0.0104(16) 0.057(2) -0.0185(16)
C98 0.102(2) 0.0319(13) 0.078(2) 0.0016(13) 0.0471(19) -0.0004(14)
C99 0.0667(18) 0.0352(13) 0.0697(18) -0.0023(12) 0.0364(15) -0.0028(12)

loop_
_atom_type_symbol
_atom_type_description
_atom_type_scat_dispersion_real
_atom_type_scat_dispersion_imag
_atom_type_scat_source
C C 0.0181 0.0091 'International Tables Vol C Tables 4.2.6.8 and 6.1.1.4'
H H 0.0000 0.0000 'International Tables Vol C Tables 4.2.6.8 and 6.1.1.4'
N N 0.0311 0.0180 'International Tables Vol C Tables 4.2.6.8 and 6.1.1.4'
O O 0.0492 0.0322 'International Tables Vol C Tables 4.2.6.8 and 6.1.1.4'
Si Si 0.2541 0.3302 'International Tables Vol C Tables 4.2.6.8 and 6.1.1.4'
Cl Cl 0.3639 0.7018 'International Tables Vol C Tables 4.2.6.8 and 6.1.1.4'
Ni Ni -3.0029 0.5091 'International Tables Vol C Tables 4.2.6.8 and 6.1.1.4'

loop_
_geom_angle_atom_site_label_1
_geom_angle_atom_site_label_2
_geom_angle_atom_site_label_3
_geom_angle
_geom_angle_site_symmetry_1
_geom_angle_site_symmetry_3
_geom_angle_publ_flag
C6A C1A C2A 116.9(5) . . ?
C6A C1A C10A 119.9(6) . . ?
C2A C1A C10A 123.2(6) . . ?
C3A C2A C1A 122.8(6) . . ?
C3A C2A H2AA 118.6 . . ?
C1A C2A H2AA 118.6 . . ?
C2A C3A C4A 118.6(6) . . ?
C2A C3A H3AA 120.7 . . ?
C4A C3A H3AA 120.7 . . ?
C5A C4A C3A 120.7(6) . . ?
C5A C4A H4AA 119.7 . . ?
C3A C4A H4AA 119.7 . . ?
C4A C5A C6A 120.3(6) . . ?
C4A C5A H5AA 119.8 . . ?
C6A C5A H5AA 119.8 . . ?
C5A C6A C1A 120.7(6) . . ?
C5A C6A H6AA 119.7 . . ?
C1A C6A H6AA 119.7 . . ?
C2B C1B C6B 117.2(7) . . ?
C2B C1B C10B 121.8(8) . . ?
C6B C1B C10B 120.9(8) . . ?
C3B C2B C1B 122.9(8) . . ?
C3B C2B H2BA 118.6 . . ?
C1B C2B H2BA 118.6 . . ?
C2B C3B C4B 118.1(8) . . ?
C2B C3B H3BA 121.0 . . ?
C4B C3B H3BA 121.0 . . ?
C5B C4B C3B 121.7(8) . . ?
C5B C4B H4BA 119.2 . . ?
C3B C4B H4BA 119.2 . . ?
C4B C5B C6B 120.0(8) . . ?
C4B C5B H5BA 120.0 . . ?
C6B C5B H5BA 120.0 . . ?
C5B C6B C1B 120.2(8) . . ?
C5B C6B H6BA 119.9 . . ?
C1B C6B H6BA 119.9 . . ?
C1B C10B H10D 109.5 . . ?
C1B C10B H10E 109.5 . . ?
H10D C10B H10E 109.5 . . ?
C1B C10B H10F 109.5 . . ?
H10D C10B H10F 109.5 . . ?
H10E C10B H10F 109.5 . . ?
C6C C1C C2C 116.5(9) . . ?
C6C C1C C10C 122.4(11) . . ?
C2C C1C C10C 121.1(11) . . ?
C3C C2C C1C 122.7(11) . . ?
C3C C2C H2CA 118.6 . . ?
C1C C2C H2CA 118.6 . . ?
C2C C3C C4C 118.6(11) . . ?
C2C C3C H3CA 120.7 . . ?
C4C C3C H3CA 120.7 . . ?
C5C C4C C3C 121.7(11) . . ?
C5C C4C H4CA 119.2 . . ?
C3C C4C H4CA 119.2 . . ?
C4C C5C C6C 119.0(11) . . ?
C4C C5C H5CA 120.5 . . ?
C6C C5C H5CA 120.5 . . ?
C1C C6C C5C 121.5(10) . . ?
C1C C6C H6CA 119.3 . . ?
C5C C6C H6CA 119.3 . . ?
C6D C1D C2D 116.6(9) . . ?
C6D C1D C10D 123.5(11) . . ?
C2D C1D C10D 119.9(10) . . ?
C3D C2D C1D 123.0(10) . . ?
C3D C2D H2DA 118.5 . . ?
C1D C2D H2DA 118.5 . . ?
C2D C3D C4D 117.9(11) . . ?
C2D C3D H3DA 121.1 . . ?
C4D C3D H3DA 121.1 . . ?
C5D C4D C3D 122.4(11) . . ?
C5D C4D H4DA 118.8 . . ?
C3D C4D H4DA 118.8 . . ?
C4D C5D C6D 118.8(11) . . ?
C4D C5D H5DA 120.6 . . ?
C6D C5D H5DA 120.6 . . ?
C1D C6D C5D 121.4(10) . . ?
C1D C6D H6DA 119.3 . . ?
C5D C6D H6DA 119.3 . . ?
C6E C1E C2E 115.3(9) . . ?
C6E C1E C10E 122.1(11) . . ?
C2E C1E C10E 122.6(10) . . ?
C3E C2E C1E 123.1(10) . . ?
C3E C2E H2EA 118.4 . . ?
C1E C2E H2EA 118.4 . . ?
C2E C3E C4E 119.4(11) . . ?
C2E C3E H3EA 120.3 . . ?
C4E C3E H3EA 120.3 . . ?
C5E C4E C3E 120.3(11) . . ?
C5E C4E H4EA 119.8 . . ?
C3E C4E H4EA 119.8 . . ?
C4E C5E C6E 119.0(11) . . ?
C4E C5E H5EA 120.5 . . ?
C6E C5E H5EA 120.5 . . ?
C1E C6E C5E 122.8(10) . . ?
C1E C6E H6EA 118.6 . . ?
C5E C6E H6EA 118.6 . . ?
C2 Ni C1 125.81(11) . . ?
C2 Ni Si2 111.44(7) . . ?
C1 Ni Si2 97.59(7) . . ?
C2 Ni Si1 110.41(8) . . ?
C1 Ni Si1 107.18(8) . . ?
Si2 Ni Si1 101.19(2) . . ?
C009 Si1 Cl11 99.44(6) . . ?
C009 Si1 Cl12 90.73(6) . . ?
Cl11 Si1 Cl12 99.59(4) . . ?
C009 Si1 Ni 125.88(6) . . ?
Cl11 Si1 Ni 115.34(3) . . ?
Cl12 Si1 Ni 120.28(3) . . ?
C39 C37 H37A 109.5 . . ?
C39 C37 H37B 109.5 . . ?
H37A C37 H37B 109.5 . . ?
C39 C37 H37C 109.5 . . ?
H37A C37 H37C 109.5 . . ?
H37B C37 H37C 109.5 . . ?
O1 C1 Ni 172.6(2) . . ?
C19 Si2 Cl22 100.15(7) . . ?
C19 Si2 Cl21 99.58(7) . . ?
Cl22 Si2 Cl21 97.67(4) . . ?
C19 Si2 Ni 116.02(6) . . ?
Cl22 Si2 Ni 122.01(3) . . ?
Cl21 Si2 Ni 117.39(3) . . ?
O2 C2 Ni 175.8(2) . . ?
C19 N3 C17 110.4(2) . . ?
C19 N3 C81 127.60(18) . . ?
C17 N3 C81 121.70(19) . . ?
C19 N4 C18 110.7(2) . . ?
C19 N4 C61 128.46(18) . . ?
C18 N4 C61 120.46(19) . . ?
N12 C009 N11 104.45(16) . . ?
N12 C009 Si1 122.91(14) . . ?
N11 C009 Si1 131.54(14) . . ?
C21 C39 C37 112.1(2) . . ?
C21 C39 C38 111.6(2) . . ?
C37 C39 C38 111.5(2) . . ?
C21 C39 H035 107.1 . . ?
C37 C39 H035 107.1 . . ?
C38 C39 H035 107.1 . . ?
C009 N11 C12 110.69(16) . . ?
C009 N11 C023 127.23(16) . . ?
C12 N11 C023 121.17(16) . . ?
C009 N12 C13 110.52(17) . . ?
C009 N12 C40 127.69(16) . . ?
C13 N12 C40 121.72(16) . . ?
C13 C12 N11 107.04(18) . . ?
C13 C12 H12 126.5 . . ?
N11 C12 H12 126.5 . . ?
C12 C13 N12 107.29(18) . . ?
C12 C13 H13 126.4 . . ?
N12 C13 H13 126.4 . . ?
C18 C17 N3 107.3(2) . . ?
C18 C17 H17 126.4 . . ?
N3 C17 H17 126.4 . . ?
C17 C18 N4 107.3(2) . . ?
C17 C18 H18 126.4 . . ?
N4 C18 H18 126.4 . . ?
N4 C19 N3 104.35(18) . . ?
N4 C19 Si2 128.22(17) . . ?
N3 C19 Si2 124.45(15) . . ?
C22 C21 C023 116.2(2) . . ?
C22 C21 C39 120.7(2) . . ?
C023 C21 C39 123.0(2) . . ?
C23 C22 C21 121.4(2) . . ?
C23 C22 H011 119.3 . . ?
C21 C22 H011 119.3 . . ?
C25 C023 C21 123.9(2) . . ?
C25 C023 N11 119.24(18) . . ?
C21 C023 N11 116.80(19) . . ?
C22 C23 C24 120.9(2) . . ?
C22 C23 H053 119.6 . . ?
C24 C23 H053 119.6 . . ?
C23 C24 C25 120.5(2) . . ?
C23 C24 H044 119.7 . . ?
C25 C24 H044 119.7 . . ?
C023 C25 C24 117.0(2) . . ?
C023 C25 C31 122.56(19) . . ?
C24 C25 C31 120.4(2) . . ?
C25 C31 C33 113.2(2) . . ?
C25 C31 C32 109.89(18) . . ?
C33 C31 C32 110.7(2) . . ?
C25 C31 H036 107.6 . . ?
C33 C31 H036 107.6 . . ?
C32 C31 H036 107.6 . . ?
C31 C32 H04A 109.5 . . ?
C31 C32 H04B 109.5 . . ?
H04A C32 H04B 109.5 . . ?
C31 C32 H04C 109.5 . . ?
H04A C32 H04C 109.5 . . ?
H04B C32 H04C 109.5 . . ?
C31 C33 H16A 109.5 . . ?
C31 C33 H16B 109.5 . . ?
H16A C33 H16B 109.5 . . ?
C31 C33 H16C 109.5 . . ?
H16A C33 H16C 109.5 . . ?
H16B C33 H16C 109.5 . . ?
C39 C38 H8A 109.5 . . ?
C39 C38 H8B 109.5 . . ?
H8A C38 H8B 109.5 . . ?
C39 C38 H8C 109.5 . . ?
H8A C38 H8C 109.5 . . ?
H8B C38 H8C 109.5 . . ?
C41 C40 C45 123.6(2) . . ?
C41 C40 N12 118.3(2) . . ?
C45 C40 N12 117.9(2) . . ?
C40 C41 C42 117.2(2) . . ?
C40 C41 C59 123.7(2) . . ?
C42 C41 C59 119.0(2) . . ?
C43 C42 C41 120.9(3) . . ?
C43 C42 H11 119.5 . . ?
C41 C42 H11 119.5 . . ?
C42 C43 C44 120.8(2) . . ?
C42 C43 H051 119.6 . . ?
C44 C43 H051 119.6 . . ?
C43 C44 C45 120.9(3) . . ?
C43 C44 H040 119.5 . . ?
C45 C44 H040 119.5 . . ?
C40 C45 C44 116.4(2) . . ?
C40 C45 C51 122.4(2) . . ?
C44 C45 C51 121.2(2) . . ?
C45 C51 C52 113.0(2) . . ?
C45 C51 C53 113.4(2) . . ?
C52 C51 C53 107.4(2) . . ?
C45 C51 H042 107.6 . . ?
C52 C51 H042 107.6 . . ?
C53 C51 H042 107.6 . . ?
C51 C52 H20A 109.5 . . ?
C51 C52 H20B 109.5 . . ?
H20A C52 H20B 109.5 . . ?
C51 C52 H20C 109.5 . . ?
H20A C52 H20C 109.5 . . ?
H20B C52 H20C 109.5 . . ?
C51 C53 H05E 109.5 . . ?
C51 C53 H05F 109.5 . . ?
H05E C53 H05F 109.5 . . ?
C51 C53 H05G 109.5 . . ?
H05E C53 H05G 109.5 . . ?
H05F C53 H05G 109.5 . . ?
C59 C57 H03A 109.5 . . ?
C59 C57 H03B 109.5 . . ?
H03A C57 H03B 109.5 . . ?
C59 C57 H03C 109.5 . . ?
H03A C57 H03C 109.5 . . ?
H03B C57 H03C 109.5 . . ?
C59 C58 H03D 109.5 . . ?
C59 C58 H03E 109.5 . . ?
H03D C58 H03E 109.5 . . ?
C59 C58 H03F 109.5 . . ?
H03D C58 H03F 109.5 . . ?
H03E C58 H03F 109.5 . . ?
C41 C59 C58 112.8(2) . . ?
C41 C59 C57 109.8(2) . . ?
C58 C59 C57 109.9(2) . . ?
C41 C59 H046 108.1 . . ?
C58 C59 H046 108.1 . . ?
C57 C59 H046 108.1 . . ?
C66 C61 C62 124.3(2) . . ?
C66 C61 N4 118.6(2) . . ?
C62 C61 N4 117.0(2) . . ?
C63 C62 C61 116.5(2) . . ?
C63 C62 C79 121.0(2) . . ?
C61 C62 C79 122.5(2) . . ?
C64 C63 C62 121.0(2) . . ?
C64 C63 H5 119.5 . . ?
C62 C63 H5 119.5 . . ?
C63 C64 C65 120.8(3) . . ?
C63 C64 H55 119.6 . . ?
C65 C64 H55 119.6 . . ?
C64 C65 C66 120.9(2) . . ?
C64 C65 H65 119.6 . . ?
C66 C65 H65 119.6 . . ?
C61 C66 C65 116.6(2) . . ?
C61 C66 C71 121.4(2) . . ?
C65 C66 C71 122.0(2) . . ?
C66 C71 C72 110.6(2) . . ?
C66 C71 C73 112.8(3) . . ?
C72 C71 C73 110.2(2) . . ?
C66 C71 H4 107.7 . . ?
C72 C71 H4 107.7 . . ?
C73 C71 H4 107.7 . . ?
C71 C72 H52A 109.5 . . ?
C71 C72 H52B 109.5 . . ?
H52A C72 H52B 109.5 . . ?
C71 C72 H52C 109.5 . . ?
H52A C72 H52C 109.5 . . ?
H52B C72 H52C 109.5 . . ?
C71 C73 H54A 109.5 . . ?
C71 C73 H54B 109.5 . . ?
H54A C73 H54B 109.5 . . ?
C71 C73 H54C 109.5 . . ?
H54A C73 H54C 109.5 . . ?
H54B C73 H54C 109.5 . . ?
C79 C77 H6A 109.5 . . ?
C79 C77 H6B 109.5 . . ?
H6A C77 H6B 109.5 . . ?
C79 C77 H6C 109.5 . . ?
H6A C77 H6C 109.5 . . ?
H6B C77 H6C 109.5 . . ?
C79 C78 H53A 109.5 . . ?
C79 C78 H53B 109.5 . . ?
H53A C78 H53B 109.5 . . ?
C79 C78 H53C 109.5 . . ?
H53A C78 H53C 109.5 . . ?
H53B C78 H53C 109.5 . . ?
C62 C79 C77 110.80(19) . . ?
C62 C79 C78 112.8(2) . . ?
C77 C79 C78 109.9(2) . . ?
C62 C79 H3 107.7 . . ?
C77 C79 H3 107.7 . . ?
C78 C79 H3 107.7 . . ?
C86 C81 C82 123.2(2) . . ?
C86 C81 N3 117.88(19) . . ?
C82 C81 N3 118.7(2) . . ?
C81 C82 C83 116.2(2) . . ?
C81 C82 C99 122.8(2) . . ?
C83 C82 C99 120.8(2) . . ?
C84 C83 C82 121.4(2) . . ?
C84 C83 H049 119.3 . . ?
C82 C83 H049 119.3 . . ?
C83 C84 C85 121.3(3) . . ?
C83 C84 H15 119.4 . . ?
C85 C84 H15 119.4 . . ?
C84 C85 C86 120.4(3) . . ?
C84 C85 H048 119.8 . . ?
C86 C85 H048 119.8 . . ?
C81 C86 C85 117.2(2) . . ?
C81 C86 C91 122.5(2) . . ?
C85 C86 C91 120.1(2) . . ?
C86 C91 C93 113.3(2) . . ?
C86 C91 C92 110.03(19) . . ?
C93 C91 C92 109.6(2) . . ?
C86 C91 H015 107.9 . . ?
C93 C91 H015 107.9 . . ?
C92 C91 H015 107.9 . . ?
C91 C92 H04D 109.5 . . ?
C91 C92 H04E 109.5 . . ?
H04D C92 H04E 109.5 . . ?
C91 C92 H04F 109.5 . . ?
H04D C92 H04F 109.5 . . ?
H04E C92 H04F 109.5 . . ?
C91 C93 H05H 109.5 . . ?
C91 C93 H05I 109.5 . . ?
H05H C93 H05I 109.5 . . ?
C91 C93 H05J 109.5 . . ?
H05H C93 H05J 109.5 . . ?
H05I C93 H05J 109.5 . . ?
C99 C97 H51A 109.5 . . ?
C99 C97 H51B 109.5 . . ?
H51A C97 H51B 109.5 . . ?
C99 C97 H51C 109.5 . . ?
H51A C97 H51C 109.5 . . ?
H51B C97 H51C 109.5 . . ?
C99 C98 H19A 109.5 . . ?
C99 C98 H19B 109.5 . . ?
H19A C98 H19B 109.5 . . ?
C99 C98 H19C 109.5 . . ?
H19A C98 H19C 109.5 . . ?
H19B C98 H19C 109.5 . . ?
C82 C99 C98 112.7(3) . . ?
C82 C99 C97 110.3(2) . . ?
C98 C99 C97 108.0(2) . . ?
C82 C99 H9 108.6 . . ?
C98 C99 H9 108.6 . . ?
C97 C99 H9 108.6 . . ?

loop_
_geom_bond_atom_site_label_1
_geom_bond_atom_site_label_2
_geom_bond_distance
_geom_bond_site_symmetry_2
_geom_bond_publ_flag
C1A C6A 1.389(7) . ?
C1A C2A 1.394(7) . ?
C1A C10A 1.485(8) . ?
C2A C3A 1.364(7) . ?
C2A H2AA 0.9500 . ?
C3A C4A 1.374(7) . ?
C3A H3AA 0.9500 . ?
C4A C5A 1.365(8) . ?
C4A H4AA 0.9500 . ?
C5A C6A 1.380(7) . ?
C5A H5AA 0.9500 . ?
C6A H6AA 0.9500 . ?
C10A H10A 0.9800 . ?
C10A H10B 0.9800 . ?
C10A H10C 0.9800 . ?
C1B C2B 1.389(9) . ?
C1B C6B 1.393(9) . ?
C1B C10B 1.479(10) . ?
C2B C3B 1.352(9) . ?
C2B H2BA 0.9500 . ?
C3B C4B 1.379(9) . ?
C3B H3BA 0.9500 . ?
C4B C5B 1.348(10) . ?
C4B H4BA 0.9500 . ?
C5B C6B 1.382(9) . ?
C5B H5BA 0.9500 . ?
C6B H6BA 0.9500 . ?
C10B H10D 0.9800 . ?
C10B H10E 0.9800 . ?
C10B H10F 0.9800 . ?
C1C C6C 1.382(10) . ?
C1C C2C 1.393(10) . ?
C1C C10C 1.482(10) . ?
C2C C3C 1.355(10) . ?
C2C H2CA 0.9500 . ?
C3C C4C 1.375(10) . ?
C3C H3CA 0.9500 . ?
C4C C5C 1.350(10) . ?
C4C H4CA 0.9500 . ?
C5C C6C 1.392(10) . ?
C5C H5CA 0.9500 . ?
C6C H6CA 0.9500 . ?
C10C H10G 0.9800 . ?
C10C H10H 0.9800 . ?
C10C H10I 0.9800 . ?
C1D C6D 1.376(10) . ?
C1D C2D 1.395(10) . ?
C1D C10D 1.482(10) . ?
C2D C3D 1.356(10) . ?
C2D H2DA 0.9500 . ?
C3D C4D 1.368(10) . ?
C3D H3DA 0.9500 . ?
C4D C5D 1.347(11) . ?
C4D H4DA 0.9500 . ?
C5D C6D 1.389(10) . ?
C5D H5DA 0.9500 . ?
C6D H6DA 0.9500 . ?
C10D H10J 0.9800 . ?
C10D H10K 0.9800 . ?
C10D H10L 0.9800 . ?
C1E C6E 1.380(10) . ?
C1E C2E 1.386(10) . ?
C1E C10E 1.487(10) . ?
C2E C3E 1.353(10) . ?
C2E H2EA 0.9500 . ?
C3E C4E 1.377(10) . ?
C3E H3EA 0.9500 . ?
C4E C5E 1.354(10) . ?
C4E H4EA 0.9500 . ?
C5E C6E 1.381(10) . ?
C5E H5EA 0.9500 . ?
C6E H6EA 0.9500 . ?
C10E H10M 0.9800 . ?
C10E H10N 0.9800 . ?
C10E H10O 0.9800 . ?
Ni C2 1.764(2) . ?
Ni C1 1.765(3) . ?
Ni Si2 2.1854(7) . ?
Ni Si1 2.1955(9) . ?
Si1 C009 1.985(2) . ?
Si1 Cl11 2.1183(8) . ?
Si1 Cl12 2.1443(10) . ?
O1 C1 1.154(3) . ?
C37 C39 1.521(4) . ?
C37 H37A 0.9800 . ?
C37 H37B 0.9800 . ?
C37 H37C 0.9800 . ?
Si2 C19 2.002(2) . ?
Si2 Cl22 2.1197(8) . ?
Si2 Cl21 2.1296(9) . ?
O2 C2 1.152(3) . ?
N3 C19 1.370(3) . ?
N3 C17 1.389(3) . ?
N3 C81 1.458(3) . ?
N4 C19 1.364(3) . ?
N4 C18 1.388(3) . ?
N4 C61 1.453(3) . ?
C009 N12 1.360(2) . ?
C009 N11 1.368(3) . ?
C39 C21 1.515(3) . ?
C39 C38 1.523(4) . ?
C39 H035 1.0000 . ?
N11 C12 1.383(3) . ?
N11 C023 1.450(3) . ?
N12 C13 1.388(3) . ?
N12 C40 1.457(3) . ?
C12 C13 1.338(3) . ?
C12 H12 0.9500 . ?
C13 H13 0.9500 . ?
C17 C18 1.335(4) . ?
C17 H17 0.9500 . ?
C18 H18 0.9500 . ?
C21 C22 1.390(3) . ?
C21 C023 1.402(3) . ?
C22 C23 1.375(4) . ?
C22 H011 0.9500 . ?
C023 C25 1.391(3) . ?
C23 C24 1.381(4) . ?
C23 H053 0.9500 . ?
C24 C25 1.394(3) . ?
C24 H044 0.9500 . ?
C25 C31 1.516(3) . ?
C31 C33 1.525(3) . ?
C31 C32 1.534(3) . ?
C31 H036 1.0000 . ?
C32 H04A 0.9800 . ?
C32 H04B 0.9800 . ?
C32 H04C 0.9800 . ?
C33 H16A 0.9800 . ?
C33 H16B 0.9800 . ?
C33 H16C 0.9800 . ?
C38 H8A 0.9800 . ?
C38 H8B 0.9800 . ?
C38 H8C 0.9800 . ?
C40 C41 1.389(3) . ?
C40 C45 1.402(3) . ?
C41 C42 1.399(3) . ?
C41 C59 1.513(4) . ?
C42 C43 1.371(4) . ?
C42 H11 0.9500 . ?
C43 C44 1.383(4) . ?
C43 H051 0.9500 . ?
C44 C45 1.405(3) . ?
C44 H040 0.9500 . ?
C45 C51 1.521(4) . ?
C51 C52 1.526(4) . ?
C51 C53 1.536(4) . ?
C51 H042 1.0000 . ?
C52 H20A 0.9800 . ?
C52 H20B 0.9800 . ?
C52 H20C 0.9800 . ?
C53 H05E 0.9800 . ?
C53 H05F 0.9800 . ?
C53 H05G 0.9800 . ?
C57 C59 1.538(3) . ?
C57 H03A 0.9800 . ?
C57 H03B 0.9800 . ?
C57 H03C 0.9800 . ?
C58 C59 1.531(4) . ?
C58 H03D 0.9800 . ?
C58 H03E 0.9800 . ?
C58 H03F 0.9800 . ?
C59 H046 1.0000 . ?
C61 C66 1.392(3) . ?
C61 C62 1.401(3) . ?
C62 C63 1.393(4) . ?
C62 C79 1.517(3) . ?
C63 C64 1.380(4) . ?
C63 H5 0.9500 . ?
C64 C65 1.386(4) . ?
C64 H55 0.9500 . ?
C65 C66 1.393(4) . ?
C65 H65 0.9500 . ?
C66 C71 1.520(4) . ?
C71 C72 1.527(4) . ?
C71 C73 1.531(4) . ?
C71 H4 1.0000 . ?
C72 H52A 0.9800 . ?
C72 H52B 0.9800 . ?
C72 H52C 0.9800 . ?
C73 H54A 0.9800 . ?
C73 H54B 0.9800 . ?
C73 H54C 0.9800 . ?
C77 C79 1.527(3) . ?
C77 H6A 0.9800 . ?
C77 H6B 0.9800 . ?
C77 H6C 0.9800 . ?
C78 C79 1.535(3) . ?
C78 H53A 0.9800 . ?
C78 H53B 0.9800 . ?
C78 H53C 0.9800 . ?
C79 H3 1.0000 . ?
C81 C86 1.399(3) . ?
C81 C82 1.400(3) . ?
C82 C83 1.407(4) . ?
C82 C99 1.521(4) . ?
C83 C84 1.362(4) . ?
C83 H049 0.9500 . ?
C84 C85 1.374(4) . ?
C84 H15 0.9500 . ?
C85 C86 1.400(3) . ?
C85 H048 0.9500 . ?
C86 C91 1.523(3) . ?
C91 C93 1.524(4) . ?
C91 C92 1.540(3) . ?
C91 H015 1.0000 . ?
C92 H04D 0.9800 . ?
C92 H04E 0.9800 . ?
C92 H04F 0.9800 . ?
C93 H05H 0.9800 . ?
C93 H05I 0.9800 . ?
C93 H05J 0.9800 . ?
C97 C99 1.548(4) . ?
C97 H51A 0.9800 . ?
C97 H51B 0.9800 . ?
C97 H51C 0.9800 . ?
C98 C99 1.538(4) . ?
C98 H19A 0.9800 . ?
C98 H19B 0.9800 . ?
C98 H19C 0.9800 . ?
C99 H9 1.0000 . ?

loop_
_geom_torsion_atom_site_label_1
_geom_torsion_atom_site_label_2
_geom_torsion_atom_site_label_3
_geom_torsion_atom_site_label_4
_geom_torsion
_geom_torsion_site_symmetry_1
_geom_torsion_site_symmetry_2
_geom_torsion_site_symmetry_3
_geom_torsion_site_symmetry_4
_geom_torsion_publ_flag
C6A C1A C2A C3A 0.0(3) . . . . ?
C10A C1A C2A C3A 179.4(3) . . . . ?
C1A C2A C3A C4A 0.0(3) . . . . ?
C2A C3A C4A C5A -0.3(6) . . . . ?
C3A C4A C5A C6A 0.6(7) . . . . ?
C4A C5A C6A C1A -0.6(7) . . . . ?
C2A C1A C6A C5A 0.4(5) . . . . ?
C10A C1A C6A C5A -179.1(4) . . . . ?
C6B C1B C2B C3B -0.1(3) . . . . ?
C10B C1B C2B C3B 179.6(3) . . . . ?
C1B C2B C3B C4B -0.3(3) . . . . ?
C2B C3B C4B C5B 0.7(6) . . . . ?
C3B C4B C5B C6B -0.7(8) . . . . ?
C4B C5B C6B C1B 0.3(8) . . . . ?
C2B C1B C6B C5B 0.1(6) . . . . ?
C10B C1B C6B C5B -179.6(4) . . . . ?
C6C C1C C2C C3C 0.3(3) . . . . ?
C10C C1C C2C C3C -179.8(3) . . . . ?
C1C C2C C3C C4C 0.1(3) . . . . ?
C2C C3C C4C C5C 0.1(7) . . . . ?
C3C C4C C5C C6C -0.6(9) . . . . ?
C2C C1C C6C C5C -0.8(6) . . . . ?
C10C C1C C6C C5C 179.2(5) . . . . ?
C4C C5C C6C C1C 1.0(9) . . . . ?
C6D C1D C2D C3D -0.1(3) . . . . ?
C10D C1D C2D C3D 180.0(3) . . . . ?
C1D C2D C3D C4D 0.1(3) . . . . ?
C2D C3D C4D C5D -0.4(7) . . . . ?
C3D C4D C5D C6D 0.6(9) . . . . ?
C2D C1D C6D C5D 0.4(6) . . . . ?
C10D C1D C6D C5D -179.7(5) . . . . ?
C4D C5D C6D C1D -0.6(9) . . . . ?
C6E C1E C2E C3E 0.2(3) . . . . ?
C10E C1E C2E C3E 179.9(3) . . . . ?
C1E C2E C3E C4E -0.1(3) . . . . ?
C2E C3E C4E C5E 0.5(7) . . . . ?
C3E C4E C5E C6E -0.9(9) . . . . ?
C2E C1E C6E C5E -0.6(7) . . . . ?
C10E C1E C6E C5E 179.7(5) . . . . ?
C4E C5E C6E C1E 1.0(9) . . . . ?
C2 Ni Si1 C009 78.57(11) . . . . ?
C1 Ni Si1 C009 -61.65(11) . . . . ?
Si2 Ni Si1 C009 -163.32(7) . . . . ?
C2 Ni Si1 Cl11 -156.91(8) . . . . ?
C1 Ni Si1 Cl11 62.87(8) . . . . ?
Si2 Ni Si1 Cl11 -38.80(4) . . . . ?
C2 Ni Si1 Cl12 -37.57(9) . . . . ?
C1 Ni Si1 Cl12 -177.80(8) . . . . ?
Si2 Ni Si1 Cl12 80.54(4) . . . . ?
C2 Ni C1 O1 156.3(16) . . . . ?
Si2 Ni C1 O1 32.9(17) . . . . ?
Si1 Ni C1 O1 -71.4(17) . . . . ?
C2 Ni Si2 C19 -36.70(12) . . . . ?
C1 Ni Si2 C19 96.65(11) . . . . ?
Si1 Ni Si2 C19 -154.07(8) . . . . ?
C2 Ni Si2 Cl22 85.74(10) . . . . ?
C1 Ni Si2 Cl22 -140.90(8) . . . . ?
Si1 Ni Si2 Cl22 -31.62(4) . . . . ?
C2 Ni Si2 Cl21 -154.19(9) . . . . ?
C1 Ni Si2 Cl21 -20.83(8) . . . . ?
Si1 Ni Si2 Cl21 88.45(4) . . . . ?
C1 Ni C2 O2 -142(3) . . . . ?
Si2 Ni C2 O2 -25(3) . . . . ?
Si1 Ni C2 O2 87(3) . . . . ?
Cl11 Si1 C009 N12 -173.75(16) . . . . ?
Cl12 Si1 C009 N12 86.40(16) . . . . ?
Ni Si1 C009 N12 -42.77(19) . . . . ?
Cl11 Si1 C009 N11 20.2(2) . . . . ?
Cl12 Si1 C009 N11 -79.66(19) . . . . ?
Ni Si1 C009 N11 151.17(16) . . . . ?
N12 C009 N11 C12 -0.8(2) . . . . ?
Si1 C009 N11 C12 167.11(16) . . . . ?
N12 C009 N11 C023 168.18(18) . . . . ?
Si1 C009 N11 C023 -23.9(3) . . . . ?
N11 C009 N12 C13 1.5(2) . . . . ?
Si1 C009 N12 C13 -167.80(15) . . . . ?
N11 C009 N12 C40 -175.59(19) . . . . ?
Si1 C009 N12 C40 15.1(3) . . . . ?
C009 N11 C12 C13 -0.1(2) . . . . ?
C023 N11 C12 C13 -169.91(19) . . . . ?
N11 C12 C13 N12 1.0(2) . . . . ?
C009 N12 C13 C12 -1.6(2) . . . . ?
C40 N12 C13 C12 175.7(2) . . . . ?
C19 N3 C17 C18 -0.2(3) . . . . ?
C81 N3 C17 C18 -174.6(2) . . . . ?
N3 C17 C18 N4 0.5(3) . . . . ?
C19 N4 C18 C17 -0.7(3) . . . . ?
C61 N4 C18 C17 172.6(2) . . . . ?
C18 N4 C19 N3 0.5(2) . . . . ?
C61 N4 C19 N3 -172.00(19) . . . . ?
C18 N4 C19 Si2 -160.32(16) . . . . ?
C61 N4 C19 Si2 27.1(3) . . . . ?
C17 N3 C19 N4 -0.2(2) . . . . ?
C81 N3 C19 N4 173.79(19) . . . . ?
C17 N3 C19 Si2 161.57(16) . . . . ?
C81 N3 C19 Si2 -24.4(3) . . . . ?
Cl22 Si2 C19 N4 -30.28(18) . . . . ?
Cl21 Si2 C19 N4 -129.93(17) . . . . ?
Ni Si2 C19 N4 103.09(17) . . . . ?
Cl22 Si2 C19 N3 172.38(16) . . . . ?
Cl21 Si2 C19 N3 72.73(17) . . . . ?
Ni Si2 C19 N3 -54.25(19) . . . . ?
C37 C39 C21 C22 -63.8(3) . . . . ?
C38 C39 C21 C22 62.1(3) . . . . ?
C37 C39 C21 C023 115.8(3) . . . . ?
C38 C39 C21 C023 -118.3(2) . . . . ?
C023 C21 C22 C23 0.3(3) . . . . ?
C39 C21 C22 C23 180.0(2) . . . . ?
C22 C21 C023 C25 -1.6(3) . . . . ?
C39 C21 C023 C25 178.8(2) . . . . ?
C22 C21 C023 N11 -179.75(19) . . . . ?
C39 C21 C023 N11 0.6(3) . . . . ?
C009 N11 C023 C25 101.8(2) . . . . ?
C12 N11 C023 C25 -90.2(2) . . . . ?
C009 N11 C023 C21 -79.9(3) . . . . ?
C12 N11 C023 C21 88.1(2) . . . . ?
C21 C22 C23 C24 0.9(4) . . . . ?
C22 C23 C24 C25 -1.0(4) . . . . ?
C21 C023 C25 C24 1.4(3) . . . . ?
N11 C023 C25 C24 179.60(19) . . . . ?
C21 C023 C25 C31 -176.82(19) . . . . ?
N11 C023 C25 C31 1.3(3) . . . . ?
C23 C24 C25 C023 -0.1(3) . . . . ?
C23 C24 C25 C31 178.2(2) . . . . ?
C023 C25 C31 C33 -132.5(2) . . . . ?
C24 C25 C31 C33 49.2(3) . . . . ?
C023 C25 C31 C32 103.2(2) . . . . ?
C24 C25 C31 C32 -75.0(3) . . . . ?
C009 N12 C40 C41 -103.8(2) . . . . ?
C13 N12 C40 C41 79.5(3) . . . . ?
C009 N12 C40 C45 80.7(3) . . . . ?
C13 N12 C40 C45 -96.1(2) . . . . ?
C45 C40 C41 C42 -2.5(3) . . . . ?
N12 C40 C41 C42 -177.79(18) . . . . ?
C45 C40 C41 C59 174.7(2) . . . . ?
N12 C40 C41 C59 -0.6(3) . . . . ?
C40 C41 C42 C43 0.9(3) . . . . ?
C59 C41 C42 C43 -176.5(2) . . . . ?
C41 C42 C43 C44 1.0(4) . . . . ?
C42 C43 C44 C45 -1.2(4) . . . . ?
C41 C40 C45 C44 2.3(3) . . . . ?
N12 C40 C45 C44 177.53(18) . . . . ?
C41 C40 C45 C51 -177.2(2) . . . . ?
N12 C40 C45 C51 -2.0(3) . . . . ?
C43 C44 C45 C40 -0.3(3) . . . . ?
C43 C44 C45 C51 179.2(2) . . . . ?
C40 C45 C51 C52 72.3(3) . . . . ?
C44 C45 C51 C52 -107.2(3) . . . . ?
C40 C45 C51 C53 -165.2(2) . . . . ?
C44 C45 C51 C53 15.4(3) . . . . ?
C40 C41 C59 C58 131.3(2) . . . . ?
C42 C41 C59 C58 -51.5(3) . . . . ?
C40 C41 C59 C57 -105.9(2) . . . . ?
C42 C41 C59 C57 71.3(3) . . . . ?
C19 N4 C61 C66 -93.0(3) . . . . ?
C18 N4 C61 C66 95.1(2) . . . . ?
C19 N4 C61 C62 89.5(3) . . . . ?
C18 N4 C61 C62 -82.4(3) . . . . ?
C66 C61 C62 C63 0.2(3) . . . . ?
N4 C61 C62 C63 177.47(18) . . . . ?
C66 C61 C62 C79 178.4(2) . . . . ?
N4 C61 C62 C79 -4.3(3) . . . . ?
C61 C62 C63 C64 0.1(3) . . . . ?
C79 C62 C63 C64 -178.1(2) . . . . ?
C62 C63 C64 C65 -0.2(4) . . . . ?
C63 C64 C65 C66 0.0(4) . . . . ?
C62 C61 C66 C65 -0.4(3) . . . . ?
N4 C61 C66 C65 -177.66(19) . . . . ?
C62 C61 C66 C71 179.9(2) . . . . ?
N4 C61 C66 C71 2.6(3) . . . . ?
C64 C65 C66 C61 0.3(3) . . . . ?
C64 C65 C66 C71 -180.0(2) . . . . ?
C61 C66 C71 C72 -94.3(3) . . . . ?
C65 C66 C71 C72 86.0(3) . . . . ?
C61 C66 C71 C73 141.8(2) . . . . ?
C65 C66 C71 C73 -37.9(3) . . . . ?
C63 C62 C79 C77 81.5(3) . . . . ?
C61 C62 C79 C77 -96.6(3) . . . . ?
C63 C62 C79 C78 -42.1(3) . . . . ?
C61 C62 C79 C78 139.8(2) . . . . ?
C19 N3 C81 C86 -74.1(3) . . . . ?
C17 N3 C81 C86 99.3(2) . . . . ?
C19 N3 C81 C82 110.8(2) . . . . ?
C17 N3 C81 C82 -75.8(3) . . . . ?
C86 C81 C82 C83 3.3(3) . . . . ?
N3 C81 C82 C83 178.1(2) . . . . ?
C86 C81 C82 C99 -173.4(2) . . . . ?
N3 C81 C82 C99 1.4(3) . . . . ?
C81 C82 C83 C84 1.1(4) . . . . ?
C99 C82 C83 C84 177.9(2) . . . . ?
C82 C83 C84 C85 -2.9(4) . . . . ?
C83 C84 C85 C86 0.4(4) . . . . ?
C82 C81 C86 C85 -5.7(3) . . . . ?
N3 C81 C86 C85 179.44(19) . . . . ?
C82 C81 C86 C91 169.7(2) . . . . ?
N3 C81 C86 C91 -5.2(3) . . . . ?
C84 C85 C86 C81 3.7(3) . . . . ?
C84 C85 C86 C91 -171.7(2) . . . . ?
C81 C86 C91 C93 158.6(2) . . . . ?
C85 C86 C91 C93 -26.2(3) . . . . ?
C81 C86 C91 C92 -78.3(3) . . . . ?
C85 C86 C91 C92 96.9(3) . . . . ?
C81 C82 C99 C98 -141.0(2) . . . . ?
C83 C82 C99 C98 42.4(3) . . . . ?
C81 C82 C99 C97 98.3(3) . . . . ?
C83 C82 C99 C97 -78.3(3) . . . . ?
